data_7154677
loop_
_publ_author_name
'Bawa, R. A.'
'Gautier, F.-M.'
'Adams, H.'
'Meijer, A. J. H. M.'
'Jones, S.'

_publ_section_title
;
 Evaluating hydrogen bonding control in the diastereoselective Diels-Alder
 reactions of 9-(2-aminoethyl)-anthracene derivatives.
;
_journal_issue 42
_journal_name_full 'Organic &amp; biomolecular chemistry'
_journal_page_first 10569
_journal_page_last 10577
_journal_paper_doi 10.1039/c5ob01343g
_journal_volume 13
_journal_year 2015
_chemical_formula_moiety 'C23 H18 F3 N2 O3'
_chemical_formula_sum 'C23 H18 F3 N2 O3'
_chemical_formula_weight 427.39
_chemical_melting_point 523
_chemical_name_systematic
'(?)-(3aS,9aS)-3a,4,9,9a-Tetrahydro-4-[(1R)-ethyl-trifluoroacetamido]-2-methyl-4,9-[1?,2?]benzeno-1H-benzo[f]isoindole-1,3-(2H)-dione '
_space_group_crystal_system orthorhombic
_space_group_IT_number 61
_space_group_name_Hall '-P 2ac 2ab'
_space_group_name_H-M_alt 'P b c a'
_symmetry_space_group_name_Hall '-P 2ac 2ab'
_symmetry_space_group_name_H-M 'P b c a'
_atom_sites_solution_hydrogens geom
_atom_sites_solution_primary direct
_atom_sites_solution_secondary difmap
_audit_creation_method SHELXL-2014/6
_audit_update_record
;
2015-07-01 deposited with the CCDC.
2015-08-25 downloaded from the CCDC.
;
_cell_angle_alpha 90
_cell_angle_beta 90
_cell_angle_gamma 90
_cell_formula_units_Z 8
_cell_length_a 15.275(3)
_cell_length_b 14.422(2)
_cell_length_c 17.487(3)
_cell_measurement_reflns_used 2794
_cell_measurement_temperature 150(2)
_cell_measurement_theta_max 43.793
_cell_measurement_theta_min 4.528
_cell_volume 3852.3(11)
_computing_cell_refinement 'Bruker XSCANS'
_computing_data_collection 'Bruker XSCANS'
_computing_data_reduction 'Bruker SHELXTL'
_computing_molecular_graphics 'Bruker SHELXTL'
_computing_publication_material 'Bruker SHELXTL'
_computing_structure_refinement 'SHELXL-2014/6 (Sheldrick, 2014)'
_computing_structure_solution 'Bruker SHELXTL'
_diffrn_ambient_temperature 150(2)
_diffrn_detector_area_resol_mean 100
_diffrn_measured_fraction_theta_full 1.000
_diffrn_measured_fraction_theta_max 0.983
_diffrn_measurement_device_type 'Bruker smart4000'
_diffrn_measurement_method '\w scans'
_diffrn_radiation_type MoK\a
_diffrn_radiation_wavelength 0.71073
_diffrn_reflns_av_R_equivalents 0.3594
_diffrn_reflns_av_unetI/netI 0.1782
_diffrn_reflns_laue_measured_fraction_full 1.000
_diffrn_reflns_laue_measured_fraction_max 0.983
_diffrn_reflns_limit_h_max 21
_diffrn_reflns_limit_h_min -21
_diffrn_reflns_limit_k_max 20
_diffrn_reflns_limit_k_min -20
_diffrn_reflns_limit_l_max 21
_diffrn_reflns_limit_l_min -25
_diffrn_reflns_number 79754
_diffrn_reflns_point_group_measured_fraction_full 1.000
_diffrn_reflns_point_group_measured_fraction_max 0.983
_diffrn_reflns_theta_full 25.000
_diffrn_reflns_theta_max 30.924
_diffrn_reflns_theta_min 2.265
_exptl_absorpt_coefficient_mu 0.118
_exptl_absorpt_correction_T_max 0.9930
_exptl_absorpt_correction_T_min 0.9657
_exptl_absorpt_correction_type multi-scan
_exptl_absorpt_process_details sadabs
_exptl_crystal_colour 'pale yellow'
_exptl_crystal_density_diffrn 1.474
_exptl_crystal_density_method 'not measured'
_exptl_crystal_description Needle
_exptl_crystal_F_000 1768
_exptl_crystal_recrystallization_method 'Re-crystallisation from solvent: Dichloromethane / hexane'
_exptl_crystal_size_max 0.300
_exptl_crystal_size_mid 0.060
_exptl_crystal_size_min 0.060
_refine_diff_density_max 0.703
_refine_diff_density_min -0.429
_refine_diff_density_rms 0.091
_refine_ls_extinction_method none
_refine_ls_goodness_of_fit_ref 0.810
_refine_ls_hydrogen_treatment constr
_refine_ls_matrix_type full
_refine_ls_number_parameters 282
_refine_ls_number_reflns 5993
_refine_ls_number_restraints 0
_refine_ls_restrained_S_all 0.810
_refine_ls_R_factor_all 0.1500
_refine_ls_R_factor_gt 0.0652
_refine_ls_shift/su_max 0.002
_refine_ls_shift/su_mean 0.000
_refine_ls_structure_factor_coef Fsqd
_refine_ls_weighting_details 'w=1/[\s^2^(Fo^2^)+(0.0718P)^2^] where P=(Fo^2^+2Fc^2^)/3'
_refine_ls_weighting_scheme calc
_refine_ls_wR_factor_gt 0.1398
_refine_ls_wR_factor_ref 0.1705
_reflns_Friedel_coverage 0.000
_reflns_number_gt 2592
_reflns_number_total 5993
_reflns_threshold_expression 'I > 2\s(I)'
_cod_data_source_file c5ob01343g3.cif
_cod_data_source_block osj51redo_a
_cod_depositor_comments 'Adding full bibliography for 7154676--7154679.cif.'
_cod_original_cell_volume 3852.6(11)
_cod_database_code 7154677
_shelx_space_group_comment
; 
The symmetry employed for this shelxl refinement is uniquely defined 
by the following loop, which should always be used as a source of 
symmetry information in preference to the above space-group names. 
They are only intended as comments. 
;
_shelx_estimated_absorpt_t_min 0.966
_shelx_estimated_absorpt_t_max 0.993
_shelxl_version_number 2014/6

loop_
_space_group_symop_operation_xyz
'x, y, z'
'-x+1/2, -y, z+1/2'
'-x, y+1/2, -z+1/2'
'x+1/2, -y+1/2, -z'
'-x, -y, -z'
'x-1/2, y, -z-1/2'
'x, -y-1/2, z-1/2'
'-x-1/2, y-1/2, z'

loop_
_atom_site_label
_atom_site_type_symbol
_atom_site_fract_x
_atom_site_fract_y
_atom_site_fract_z
_atom_site_U_iso_or_equiv
_atom_site_adp_type
_atom_site_occupancy
_atom_site_site_symmetry_order
_atom_site_calc_flag
_atom_site_refinement_flags_posn
_atom_site_refinement_flags_adp
O1 O 0.93099(10) 0.20858(11) 0.23823(10) 0.0312(4) Uani 1 1 d . .
O2 O 0.80070(10) 0.14129(11) 0.46541(10) 0.0316(4) Uani 1 1 d . .
O3 O 0.58110(11) 0.31635(12) 0.57539(11) 0.0407(5) Uani 1 1 d . .
N1 N 0.85449(12) 0.16042(13) 0.34393(12) 0.0270(5) Uani 1 1 d . .
N2 N 0.68844(12) 0.41489(13) 0.53288(11) 0.0273(5) Uani 1 1 d . .
C1 C 0.89945(14) 0.47025(15) 0.37436(14) 0.0248(5) Uani 1 1 d . .
C6 C 0.85589(15) 0.45324(15) 0.44321(14) 0.0246(5) Uani 1 1 d . .
C18 C 0.83915(14) 0.18843(16) 0.41843(15) 0.0259(5) Uani 1 1 d . .
C5 C 0.86302(15) 0.51784(16) 0.50185(14) 0.0272(5) Uani 1 1 d . .
H5 H 0.8357 0.5063 0.5497 0.033 Uiso 1 1 calc R U
C17 C 0.90738(14) 0.22132(16) 0.30367(15) 0.0265(5) Uani 1 1 d . .
C2 C 0.94744(15) 0.55125(16) 0.36333(14) 0.0262(5) Uani 1 1 d . .
H2 H 0.9770 0.5618 0.3163 0.031 Uiso 1 1 calc R U
C16 C 0.87790(14) 0.28398(15) 0.42976(14) 0.0237(5) Uani 1 1 d . .
H16 H 0.9205 0.2832 0.4732 0.028 Uiso 1 1 calc R U
C9 C 0.74776(14) 0.35685(15) 0.37199(14) 0.0234(5) Uani 1 1 d . .
C15 C 0.92642(14) 0.30391(15) 0.35368(14) 0.0242(5) Uani 1 1 d . .
H15 H 0.9908 0.3099 0.3628 0.029 Uiso 1 1 calc R U
C13 C 0.75243(15) 0.36850(16) 0.23359(14) 0.0273(6) Uani 1 1 d . .
H13 H 0.7839 0.3813 0.1879 0.033 Uiso 1 1 calc R U
C14 C 0.79359(14) 0.37530(15) 0.30407(14) 0.0241(5) Uani 1 1 d . .
C10 C 0.66052(14) 0.33040(16) 0.36784(15) 0.0280(6) Uani 1 1 d . .
H10 H 0.6290 0.3169 0.4133 0.034 Uiso 1 1 calc R U
C8 C 0.88979(14) 0.39329(15) 0.31608(14) 0.0237(5) Uani 1 1 d . .
H8 H 0.9204 0.4082 0.2671 0.028 Uiso 1 1 calc R U
C7 C 0.80496(14) 0.36038(15) 0.44420(14) 0.0249(5) Uani 1 1 d . .
C22 C 0.61122(16) 0.39361(17) 0.56482(14) 0.0285(6) Uani 1 1 d . .
C3 C 0.95179(15) 0.61644(16) 0.42154(15) 0.0290(6) Uani 1 1 d . .
H3 H 0.9833 0.6725 0.4140 0.035 Uiso 1 1 calc R U
C4 C 0.91027(14) 0.59994(16) 0.49062(15) 0.0283(6) Uani 1 1 d . .
H4 H 0.9139 0.6445 0.5305 0.034 Uiso 1 1 calc R U
C21 C 0.75205(15) 0.33894(16) 0.51724(14) 0.0259(5) Uani 1 1 d . .
H21 H 0.7168 0.2821 0.5063 0.031 Uiso 1 1 calc R U
C23 C 0.55870(15) 0.47560(18) 0.59678(15) 0.0299(6) Uani 1 1 d . .
C19 C 0.81684(16) 0.07644(16) 0.31075(16) 0.0341(6) Uani 1 1 d . .
H19A H 0.8476 0.0220 0.3308 0.051 Uiso 1 1 calc R U
H19B H 0.8230 0.0784 0.2550 0.051 Uiso 1 1 calc R U
H19C H 0.7547 0.0726 0.3242 0.051 Uiso 1 1 calc R U
C11 C 0.61924(16) 0.32364(16) 0.29734(15) 0.0312(6) Uani 1 1 d . .
H11 H 0.5594 0.3058 0.2948 0.037 Uiso 1 1 calc R U
C12 C 0.66482(15) 0.34274(17) 0.23034(15) 0.0312(6) Uani 1 1 d . .
H12 H 0.6361 0.3382 0.1823 0.037 Uiso 1 1 calc R U
C20 C 0.80606(16) 0.31821(18) 0.58911(15) 0.0328(6) Uani 1 1 d . .
H20A H 0.8471 0.3692 0.5983 0.049 Uiso 1 1 calc R U
H20B H 0.8388 0.2604 0.5818 0.049 Uiso 1 1 calc R U
H20C H 0.7668 0.3118 0.6331 0.049 Uiso 1 1 calc R U
F1 F 0.59196(9) 0.55945(9) 0.58008(8) 0.0367(4) Uani 1 1 d . .
F3 F 0.47600(9) 0.47419(10) 0.57237(8) 0.0392(4) Uani 1 1 d . .
F2 F 0.55593(10) 0.46844(10) 0.67315(8) 0.0432(4) Uani 1 1 d . .

loop_
_atom_site_aniso_label
_atom_site_aniso_U_11
_atom_site_aniso_U_22
_atom_site_aniso_U_33
_atom_site_aniso_U_23
_atom_site_aniso_U_13
_atom_site_aniso_U_12
O1 0.0285(9) 0.0312(10) 0.0338(11) -0.0040(8) 0.0038(8) 0.0012(7)
O2 0.0272(9) 0.0294(10) 0.0384(11) 0.0075(8) 0.0021(8) -0.0020(7)
O3 0.0347(10) 0.0291(10) 0.0584(14) -0.0050(9) 0.0149(9) -0.0061(8)
N1 0.0243(10) 0.0237(10) 0.0331(13) -0.0010(9) -0.0023(9) -0.0015(8)
N2 0.0208(10) 0.0324(11) 0.0286(12) -0.0029(9) 0.0020(8) 0.0007(8)
C1 0.0226(12) 0.0226(12) 0.0292(14) 0.0001(10) -0.0033(10) 0.0026(9)
C6 0.0211(12) 0.0215(12) 0.0314(15) 0.0000(10) -0.0029(10) 0.0015(9)
C18 0.0192(11) 0.0227(12) 0.0357(16) 0.0039(11) -0.0021(10) 0.0016(9)
C5 0.0218(12) 0.0306(13) 0.0291(14) -0.0007(11) -0.0032(10) 0.0035(9)
C17 0.0215(12) 0.0246(12) 0.0334(16) 0.0034(11) -0.0010(10) 0.0025(9)
C2 0.0212(12) 0.0271(13) 0.0304(15) 0.0045(11) -0.0041(10) -0.0008(9)
C16 0.0190(11) 0.0220(12) 0.0300(14) 0.0015(10) -0.0026(9) -0.0003(8)
C9 0.0215(11) 0.0174(11) 0.0313(15) 0.0015(10) -0.0016(10) 0.0013(8)
C15 0.0190(11) 0.0220(12) 0.0315(15) -0.0003(10) -0.0012(9) -0.0014(8)
C13 0.0290(13) 0.0252(13) 0.0278(15) -0.0018(11) -0.0004(10) 0.0013(9)
C14 0.0222(11) 0.0194(11) 0.0306(15) -0.0006(10) 0.0000(10) 0.0005(8)
C10 0.0240(12) 0.0268(13) 0.0331(15) 0.0010(11) 0.0009(10) -0.0010(9)
C8 0.0218(11) 0.0226(12) 0.0265(14) 0.0007(10) -0.0011(9) -0.0006(8)
C7 0.0225(12) 0.0240(12) 0.0282(15) 0.0004(10) 0.0012(10) -0.0011(9)
C22 0.0284(13) 0.0280(14) 0.0290(15) -0.0021(11) -0.0001(10) 0.0004(10)
C3 0.0226(12) 0.0241(13) 0.0405(17) 0.0024(11) -0.0041(11) -0.0022(9)
C4 0.0238(12) 0.0274(13) 0.0336(16) -0.0060(11) -0.0063(10) 0.0002(9)
C21 0.0234(12) 0.0244(12) 0.0300(15) 0.0011(10) 0.0012(10) 0.0007(9)
C23 0.0254(12) 0.0342(14) 0.0300(16) -0.0008(12) 0.0020(10) -0.0048(10)
C19 0.0318(13) 0.0257(13) 0.0448(17) -0.0021(12) -0.0036(12) -0.0047(10)
C11 0.0240(12) 0.0294(13) 0.0402(17) -0.0008(12) -0.0045(11) -0.0019(9)
C12 0.0286(13) 0.0314(14) 0.0336(16) -0.0020(11) -0.0093(11) 0.0015(10)
C20 0.0310(13) 0.0372(15) 0.0302(16) 0.0044(12) 0.0017(11) 0.0006(11)
F1 0.0342(8) 0.0297(8) 0.0461(10) -0.0031(7) 0.0069(7) -0.0027(6)
F3 0.0235(8) 0.0429(9) 0.0512(10) 0.0003(7) 0.0030(7) 0.0002(6)
F2 0.0533(10) 0.0446(10) 0.0319(10) -0.0050(7) 0.0075(7) -0.0002(7)

loop_
_atom_type_symbol
_atom_type_description
_atom_type_scat_dispersion_real
_atom_type_scat_dispersion_imag
_atom_type_scat_source
C C 0.0033 0.0016 'International Tables Vol C Tables 4.2.6.8 and 6.1.1.4'
H H 0.0000 0.0000 'International Tables Vol C Tables 4.2.6.8 and 6.1.1.4'
N N 0.0061 0.0033 'International Tables Vol C Tables 4.2.6.8 and 6.1.1.4'
O O 0.0106 0.0060 'International Tables Vol C Tables 4.2.6.8 and 6.1.1.4'
F F 0.0171 0.0103 'International Tables Vol C Tables 4.2.6.8 and 6.1.1.4'

loop_
_geom_angle_atom_site_label_1
_geom_angle_atom_site_label_2
_geom_angle_atom_site_label_3
_geom_angle
C18 N1 C17 113.1(2)
C18 N1 C19 123.3(2)
C17 N1 C19 123.6(2)
C22 N2 C21 118.82(19)
C2 C1 C6 121.2(2)
C2 C1 C8 125.0(2)
C6 C1 C8 113.9(2)
C5 C6 C1 118.7(2)
C5 C6 C7 127.6(2)
C1 C6 C7 113.6(2)
O2 C18 N1 123.6(2)
O2 C18 C16 127.5(2)
N1 C18 C16 108.8(2)
C6 C5 C4 120.2(2)
C6 C5 H5 119.9
C4 C5 H5 119.9
O1 C17 N1 123.8(2)
O1 C17 C15 127.6(2)
N1 C17 C15 108.6(2)
C3 C2 C1 119.5(2)
C3 C2 H2 120.3
C1 C2 H2 120.3
C18 C16 C15 104.10(19)
C18 C16 C7 112.25(18)
C15 C16 C7 110.09(18)
C18 C16 H16 110.1
C15 C16 H16 110.1
C7 C16 H16 110.1
C10 C9 C14 119.1(2)
C10 C9 C7 126.7(2)
C14 C9 C7 113.92(19)
C17 C15 C16 105.04(18)
C17 C15 C8 109.95(19)
C16 C15 C8 110.21(18)
C17 C15 H15 110.5
C16 C15 H15 110.5
C8 C15 H15 110.5
C14 C13 C12 119.5(2)
C14 C13 H13 120.3
C12 C13 H13 120.3
C13 C14 C9 120.8(2)
C13 C14 C8 125.3(2)
C9 C14 C8 113.6(2)
C9 C10 C11 120.1(2)
C9 C10 H10 119.9
C11 C10 H10 119.9
C14 C8 C1 108.37(18)
C14 C8 C15 105.52(18)
C1 C8 C15 106.77(19)
C14 C8 H8 111.9
C1 C8 H8 111.9
C15 C8 H8 111.9
C9 C7 C21 112.08(19)
C9 C7 C6 107.76(18)
C21 C7 C6 116.46(19)
C9 C7 C16 104.21(18)
C21 C7 C16 111.12(18)
C6 C7 C16 104.24(17)
O3 C22 N2 127.2(2)
O3 C22 C23 116.8(2)
N2 C22 C23 115.8(2)
C4 C3 C2 120.1(2)
C4 C3 H3 119.9
C2 C3 H3 119.9
C3 C4 C5 120.2(2)
C3 C4 H4 119.9
C5 C4 H4 119.9
N2 C21 C20 110.12(19)
N2 C21 C7 110.26(18)
C20 C21 C7 115.85(19)
N2 C21 H21 106.7
C20 C21 H21 106.7
C7 C21 H21 106.7
F3 C23 F2 106.73(19)
F3 C23 F1 107.6(2)
F2 C23 F1 107.33(19)
F3 C23 C22 111.5(2)
F2 C23 C22 108.7(2)
F1 C23 C22 114.6(2)
N1 C19 H19A 109.5
N1 C19 H19B 109.5
H19A C19 H19B 109.5
N1 C19 H19C 109.5
H19A C19 H19C 109.5
H19B C19 H19C 109.5
C10 C11 C12 120.5(2)
C10 C11 H11 119.8
C12 C11 H11 119.8
C11 C12 C13 120.0(2)
C11 C12 H12 120.0
C13 C12 H12 120.0
C21 C20 H20A 109.5
C21 C20 H20B 109.5
H20A C20 H20B 109.5
C21 C20 H20C 109.5
H20A C20 H20C 109.5
H20B C20 H20C 109.5

loop_
_geom_bond_atom_site_label_1
_geom_bond_atom_site_label_2
_geom_bond_distance
O1 C17 1.214(3)
O2 C18 1.218(3)
O3 C22 1.220(3)
N1 C18 1.384(3)
N1 C17 1.386(3)
N1 C19 1.461(3)
N2 C22 1.341(3)
N2 C21 1.490(3)
C1 C2 1.393(3)
C1 C6 1.397(3)
C1 C8 1.514(3)
C6 C5 1.390(3)
C6 C7 1.549(3)
C18 C16 1.513(3)
C5 C4 1.400(3)
C5 H5 0.9500
C17 C15 1.506(3)
C2 C3 1.387(3)
C2 H2 0.9500
C16 C15 1.550(3)
C16 C7 1.587(3)
C16 H16 1.0000
C9 C10 1.388(3)
C9 C14 1.404(3)
C9 C7 1.537(3)
C15 C8 1.552(3)
C15 H15 1.0000
C13 C14 1.387(3)
C13 C12 1.390(3)
C13 H13 0.9500
C14 C8 1.507(3)
C10 C11 1.388(3)
C10 H10 0.9500
C8 H8 1.0000
C7 C21 1.543(3)
C22 C23 1.534(3)
C3 C4 1.385(3)
C3 H3 0.9500
C4 H4 0.9500
C21 C20 1.533(3)
C21 H21 1.0000
C23 F3 1.334(3)
C23 F2 1.340(3)
C23 F1 1.344(3)
C19 H19A 0.9800
C19 H19B 0.9800
C19 H19C 0.9800
C11 C12 1.390(4)
C11 H11 0.9500
C12 H12 0.9500
C20 H20A 0.9800
C20 H20B 0.9800
C20 H20C 0.9800
